data_7243742
loop_
_publ_author_name
'Mart\'inez-Vollbert, Emiliano'
'Philouze, Christian'
'Gautier-Luneau, Isabelle'
'Moreau, Yohann'
'Lano\"e, Pierre-Henri'
'Loiseau, Frederique'

_publ_section_title
;
 Study of a phosphorescent cationic iridium(III) complex displaying blue
 shift in crystals
;
_journal_name_full 'Physical Chemistry Chemical Physics'
_journal_paper_doi 10.1039/D1CP03341G
_journal_year 2021
_chemical_formula_moiety 'C48 H50 Ir N6 O4, F6 P, 3(C2 H4 Cl2)'
_chemical_formula_sum 'C54 H62 Cl6 F6 Ir N6 O4 P'
_chemical_formula_weight 1408.96
_space_group_crystal_system monoclinic
_space_group_IT_number 15
_space_group_name_Hall '-C 2yc'
_space_group_name_H-M_alt 'C 1 2/c 1'
_atom_sites_solution_hydrogens geom
_atom_sites_solution_primary direct
_audit_creation_date 2021-03-24
_audit_creation_method
;
Olex2 1.2
(compiled 2014.07.22 svn.r2960 for OlexSys, GUI svn.r4862)
;
_audit_update_record
;
2021-03-24 deposited with the CCDC.	2021-10-13 downloaded from the CCDC.
;
_cell_angle_alpha 90
_cell_angle_beta 117.07(3)
_cell_angle_gamma 90
_cell_formula_units_Z 4
_cell_length_a 19.554(4)
_cell_length_b 22.055(4)
_cell_length_c 15.394(3)
_cell_measurement_reflns_used 41641
_cell_measurement_temperature 200
_cell_measurement_theta_max 30.000
_cell_measurement_theta_min 2.809
_cell_volume 5912(3)
_computing_cell_refinement EvalCCD
_computing_data_collection Collect
_computing_data_reduction EvalCCD
_computing_molecular_graphics 'Olex2 (Dolomanov et al., 2009)'
_computing_publication_material 'Olex2 (Dolomanov et al., 2009)'
_computing_structure_refinement 'SHELXL-2014/7 (Sheldrick, 2014)'
_computing_structure_solution 'ShelXT-2016 (Sheldrick, 2008)'
_diffrn_ambient_temperature 200
_diffrn_detector 'CCD area detector'
_diffrn_detector_type 'APEX II'
_diffrn_measured_fraction_theta_full 0.999
_diffrn_measured_fraction_theta_max 0.999
_diffrn_measurement_device '\k-geometry 4 circles diffractometer'
_diffrn_measurement_device_type 'Bruker-AXS-enraf-nonius KappaAPEXII'
_diffrn_measurement_method '\f and \w scans'
_diffrn_radiation_collimation 'Montel optic'
_diffrn_radiation_detector CCD
_diffrn_radiation_monochromator 'Multilayer mirrors'
_diffrn_radiation_probe x-ray
_diffrn_radiation_type MoK\a
_diffrn_radiation_wavelength 0.71073
_diffrn_reflns_av_R_equivalents 0.0351
_diffrn_reflns_av_unetI/netI 0.0236
_diffrn_reflns_Laue_measured_fraction_full 0.999
_diffrn_reflns_Laue_measured_fraction_max 0.999
_diffrn_reflns_limit_h_max 27
_diffrn_reflns_limit_h_min -27
_diffrn_reflns_limit_k_max 31
_diffrn_reflns_limit_k_min -30
_diffrn_reflns_limit_l_max 21
_diffrn_reflns_limit_l_min -21
_diffrn_reflns_number 41641
_diffrn_reflns_point_group_measured_fraction_full 0.999
_diffrn_reflns_point_group_measured_fraction_max 0.999
_diffrn_reflns_theta_full 25.242
_diffrn_reflns_theta_max 29.998
_diffrn_reflns_theta_min 2.809
_diffrn_source 'Incoatec ISG250'
_diffrn_source_target Mo
_diffrn_source_type 'Microfocus sealed tube'
_exptl_absorpt_coefficient_mu 2.625
_exptl_absorpt_correction_T_max 1
_exptl_absorpt_correction_T_min 0.576016
_exptl_absorpt_correction_type multi-scan
_exptl_absorpt_process_details
;
SADABS-2004/1 (Bruker,2004) was used for absorption correction.
R(int) was 0.0922 before and 0.0353 after correction.
The Ratio of minimum to maximum transmission is 0.5760.
The \l/2 correction factor is 0.0015.
;
_exptl_crystal_colour orange
_exptl_crystal_colour_primary orange
_exptl_crystal_density_diffrn 1.583
_exptl_crystal_description plate
_exptl_crystal_F_000 2832
_exptl_crystal_size_max 0.3
_exptl_crystal_size_mid 0.15
_exptl_crystal_size_min 0.13
_refine_diff_density_max 2.163
_refine_diff_density_min -1.139
_refine_diff_density_rms 0.090
_refine_ls_extinction_method none
_refine_ls_goodness_of_fit_ref 1.167
_refine_ls_hydrogen_treatment constr
_refine_ls_matrix_type full
_refine_ls_number_parameters 424
_refine_ls_number_reflns 8603
_refine_ls_number_restraints 175
_refine_ls_restrained_S_all 1.803
_refine_ls_R_factor_all 0.0362
_refine_ls_R_factor_gt 0.0265
_refine_ls_shift/su_max 0.001
_refine_ls_shift/su_mean 0.000
_refine_ls_structure_factor_coef Fsqd
_refine_ls_weighting_details 'w=1/[\s^2^(Fo^2^)+(0.0278P)^2^+12.8958P] where P=(Fo^2^+2Fc^2^)/3'
_refine_ls_weighting_scheme calc
_refine_ls_wR_factor_gt 0.0645
_refine_ls_wR_factor_ref 0.0742
_reflns_Friedel_coverage 0.000
_reflns_number_gt 7680
_reflns_number_total 8603
_reflns_threshold_expression 'I > 2\s(I)'
_cod_data_source_file d1cp03341g2.cif
_cod_data_source_block sad
_cod_original_cell_volume 5911(2)
_cod_database_code 7243742
_shelx_space_group_comment
;
The symmetry employed for this shelxl refinement is uniquely defined
by the following loop, which should always be used as a source of
symmetry information in preference to the above space-group names.
They are only intended as comments.
;
_olex2_refinement_description
;
1. Fixed Uiso
 At 1.2 times of:
  All C(H) groups, All C(H,H) groups
 At 1.5 times of:
  All C(H,H,H) groups
2. Restrained distances
 Cl1B-C25B
 1.7 with sigma of 0.02
 C26B-Cl2B
 1.7 with sigma of 0.02
 C25B-C26B
 1.5 with sigma of 0.02
 C25B-Cl2B
 2.6 with sigma of 0.02
 Cl1B-C26B
 2.6 with sigma of 0.02
 C27A-Cl3
 1.7 with sigma of 0.01
 C27A-C27A_$1
 1.6 with sigma of 0.01
 C27A-Cl3_$1
 2.6 with sigma of 0.01
 C27B-Cl3
 1.7 with sigma of 0.01
 C27B-C27B_$1
 1.6 with sigma of 0.01
 C27B-Cl3_$1
 2.6 with sigma of 0.01
 C27B-Cl3
 1.7 with sigma of 0.01
 C19-C19_$2
 1.38 with sigma of 0.005
 N3-C19
 1.45 with sigma of 0.005
 C19-C20
 1.45 with sigma of 0.005
3. Rigid bond restraints
 Cl1B, Cl2B, C26B, C25B, Cl1A, C25A, C26A, Cl2A
 with sigma for 1-2 distances of 0.01 and sigma for 1-3 distances of 0.01
 C27A, Cl3
 with sigma for 1-2 distances of 0.01 and sigma for 1-3 distances of 0.01
 P1, F1, F2A, F3A, F3B, F2B
 with sigma for 1-2 distances of 0.01 and sigma for 1-3 distances of 0.01
 Cl3, C27A, C27B
 with sigma for 1-2 distances of 0.01 and sigma for 1-3 distances of 0.01
4. Uiso/Uaniso restraints and constraints
Cl1B \\sim Cl2B \\sim C26B \\sim C25B \\sim Cl1A \\sim C25A \\sim C26A \\sim
Cl2A: within 1.7A with sigma of 0.04 and sigma for terminal atoms of 0.08
Cl3 \\sim C27A: within 1.7A with sigma of 0.04 and sigma for terminal atoms of
0.08
P1 \\sim F1 \\sim F2A \\sim F3A \\sim F3B \\sim F2B: within 1.7A with sigma of
0.04 and sigma for terminal atoms of 0.08
Cl3 \\sim C27A \\sim C27B: within 1.7A with sigma of 0.04 and sigma for
terminal atoms of 0.08
5. Others
 Sof(Cl2B)=Sof(Cl1B)=Sof(C25B)=Sof(H25C)=Sof(H25D)=Sof(C26B)=Sof(H26C)=
 Sof(H26D)=1-FVAR(1)
 Sof(Cl1A)=Sof(Cl2A)=Sof(C25A)=Sof(H25A)=Sof(H25B)=Sof(C26A)=Sof(H26A)=
 Sof(H26B)=FVAR(1)
 Sof(F2A)=Sof(F3A)=1-FVAR(2)
 Sof(F3B)=Sof(F2B)=FVAR(2)
 Sof(C27B)=Sof(H27C)=Sof(H27D)=1-FVAR(3)
 Sof(C27A)=Sof(H27A)=Sof(H27B)=FVAR(3)
6.a Ternary CH refined with riding coordinates:
 C14(H14)
6.b Secondary CH2 refined with riding coordinates:
 C25A(H25A,H25B), C26A(H26A,H26B), C25B(H25C,H25D), C26B(H26C,H26D), C27A(H27A,
 H27B), C27B(H27C,H27D)
6.c Aromatic/amide H refined with riding coordinates:
 C20(H20), C23(H23), C12(H12), C9(H9), C5(H5), C2(H2), C22(H22), C10(H10),
 C4(H4)
6.d Idealised Me refined as rotating group:
 C24(H24A,H24B,H24C), C18(H18A,H18B,H18C), C17(H17A,H17B,H17C), C15(H15A,H15B,
 H15C), C16(H16A,H16B,H16C)
;
_shelx_shelxl_version_number 2014/7
_olex2_submission_special_instructions 'No special instructions were received'

loop_
_space_group_symop_operation_xyz
'x, y, z'
'-x, y, -z+1/2'
'x+1/2, y+1/2, z'
'-x+1/2, y+1/2, -z+1/2'
'-x, -y, -z'
'x, -y, z-1/2'
'-x+1/2, -y+1/2, -z'
'x+1/2, -y+1/2, z-1/2'

loop_
_atom_site_label
_atom_site_type_symbol
_atom_site_fract_x
_atom_site_fract_y
_atom_site_fract_z
_atom_site_U_iso_or_equiv
_atom_site_adp_type
_atom_site_occupancy
_atom_site_site_symmetry_order
_atom_site_calc_flag
_atom_site_refinement_flags_posn
_atom_site_refinement_flags_adp
_atom_site_refinement_flags_occupancy
_atom_site_disorder_assembly
_atom_site_disorder_group
Ir1 Ir 0.5000 0.70590(2) 0.7500 0.02459(4) Uani 1 2 d S T P . .
P1 P 1.0000 0.57556(6) 0.7500 0.0585(3) Uani 1 2 d S TU P . .
Cl1A Cl 0.84401(16) 0.42523(9) 0.82981(17) 0.0778(8) Uani 0.724(8) 1 d . U . A 1
Cl2A Cl 0.8507(2) 0.27719(13) 1.0126(2) 0.0897(8) Uani 0.724(8) 1 d . U . A 1
N3 N 0.53253(12) 0.78110(9) 0.84700(14) 0.0270(4) Uani 1 1 d D . . . .
N1 N 0.59583(12) 0.69896(9) 0.73013(15) 0.0274(4) Uani 1 1 d . . . . .
Cl3 Cl 0.38332(15) 0.53672(11) 0.22006(13) 0.1641(11) Uani 1 1 d D U . . .
O2 O 0.88411(13) 0.78958(10) 0.83684(19) 0.0477(5) Uani 1 1 d . . . . .
N2 N 0.66336(12) 0.65122(9) 0.66734(15) 0.0295(4) Uani 1 1 d . . . . .
O1 O 0.30491(12) 0.55000(11) 0.46704(17) 0.0494(5) Uani 1 1 d . . . . .
C19 C 0.51708(13) 0.83741(10) 0.80419(12) 0.0264(4) Uani 1 1 d D . . . .
C1 C 0.46660(14) 0.64110(10) 0.64561(16) 0.0267(4) Uani 1 1 d . . . . .
C7 C 0.59442(14) 0.65563(11) 0.66877(17) 0.0280(4) Uani 1 1 d . . . . .
C8 C 0.66782(14) 0.72535(11) 0.76819(18) 0.0277(4) Uani 1 1 d . . . . .
C6 C 0.52178(14) 0.62431(11) 0.61473(18) 0.0291(5) Uani 1 1 d . . . . .
C13 C 0.71049(15) 0.69668(11) 0.72771(18) 0.0286(5) Uani 1 1 d . . . . .
C20 C 0.53288(16) 0.89017(11) 0.86065(18) 0.0335(5) Uani 1 1 d D . . . .
H20 H 0.5223 0.9287 0.8298 0.040 Uiso 1 1 calc R . . . .
C23 C 0.56231(16) 0.77869(12) 0.94372(18) 0.0340(5) Uani 1 1 d . . . . .
H23 H 0.5729 0.7401 0.9744 0.041 Uiso 1 1 calc R . . . .
C21 C 0.56327(16) 0.88644(12) 0.9594(2) 0.0355(5) Uani 1 1 d . . . . .
C12 C 0.78389(16) 0.71609(12) 0.7467(2) 0.0335(5) Uani 1 1 d . . . . .
H12 H 0.8123 0.6969 0.7181 0.040 Uiso 1 1 calc R . . . .
C9 C 0.69929(16) 0.77366(13) 0.8329(2) 0.0354(5) Uani 1 1 d . . . . .
H9 H 0.6714 0.7927 0.8623 0.042 Uiso 1 1 calc R . . . .
C5 C 0.50108(16) 0.58685(12) 0.5330(2) 0.0365(6) Uani 1 1 d . . . . .
H5 H 0.5376 0.5778 0.5102 0.044 Uiso 1 1 calc R . . . .
C11 C 0.81304(15) 0.76493(12) 0.8095(2) 0.0346(5) Uani 1 1 d . . . . .
C2 C 0.39332(15) 0.61551(12) 0.59780(19) 0.0320(5) Uani 1 1 d . . . . .
H2 H 0.3559 0.6247 0.6191 0.038 Uiso 1 1 calc R . . . .
C22 C 0.57850(17) 0.82971(13) 1.00154(19) 0.0382(6) Uani 1 1 d . . . . .
H22 H 0.6001 0.8257 1.0704 0.046 Uiso 1 1 calc R . . . .
C3 C 0.37515(16) 0.57662(12) 0.5190(2) 0.0352(5) Uani 1 1 d . . . . .
C10 C 0.77169(17) 0.79285(12) 0.8527(2) 0.0383(6) Uani 1 1 d . . . . .
H10 H 0.7942 0.8257 0.8966 0.046 Uiso 1 1 calc R . . . .
C4 C 0.42821(17) 0.56310(13) 0.4859(2) 0.0390(6) Uani 1 1 d . . . . .
H4 H 0.4144 0.5375 0.4308 0.047 Uiso 1 1 calc R . . . .
F1 F 0.9513(2) 0.52554(14) 0.7684(4) 0.1295(15) Uani 1 1 d . U . . .
C14 C 0.68846(16) 0.59911(12) 0.6275(2) 0.0376(6) Uani 1 1 d . . . . .
H14 H 0.6465 0.5682 0.6059 0.045 Uiso 1 1 calc R . . . .
C24 C 0.5782(2) 0.94284(15) 1.0197(2) 0.0501(8) Uani 1 1 d . . . . .
H24A H 0.5722 0.9784 0.9788 0.075 Uiso 1 1 calc GR . . . .
H24B H 0.6306 0.9417 1.0732 0.075 Uiso 1 1 calc GR . . . .
H24C H 0.5414 0.9452 1.0466 0.075 Uiso 1 1 calc GR . . . .
C18 C 0.9255(2) 0.7706(2) 0.7869(4) 0.0675(11) Uani 1 1 d . . . . .
H18A H 0.8945 0.7774 0.7168 0.101 Uiso 1 1 calc GR . . . .
H18B H 0.9374 0.7273 0.7989 0.101 Uiso 1 1 calc GR . . . .
H18C H 0.9734 0.7937 0.8104 0.101 Uiso 1 1 calc GR . . . .
C17 C 0.2460(2) 0.56241(19) 0.4938(3) 0.0603(10) Uani 1 1 d . . . . .
H17A H 0.1989 0.5414 0.4490 0.091 Uiso 1 1 calc GR . . . .
H17B H 0.2366 0.6062 0.4904 0.091 Uiso 1 1 calc GR . . . .
H17C H 0.2618 0.5482 0.5606 0.091 Uiso 1 1 calc GR . . . .
C15 C 0.6968(3) 0.61692(18) 0.5386(3) 0.0665(11) Uani 1 1 d . . . . .
H15A H 0.6490 0.6356 0.4907 0.100 Uiso 1 1 calc GR . . . .
H15B H 0.7079 0.5808 0.5101 0.100 Uiso 1 1 calc GR . . . .
H15C H 0.7390 0.6460 0.5571 0.100 Uiso 1 1 calc GR . . . .
C16 C 0.7595(2) 0.56964(16) 0.7066(3) 0.0627(11) Uani 1 1 d . . . . .
H16A H 0.8039 0.5963 0.7234 0.094 Uiso 1 1 calc GR . . . .
H16B H 0.7686 0.5307 0.6829 0.094 Uiso 1 1 calc GR . . . .
H16C H 0.7519 0.5629 0.7645 0.094 Uiso 1 1 calc GR . . . .
F2A F 0.9646(14) 0.6217(7) 0.798(2) 0.140(6) Uani 0.51(3) 1 d . U . B 2
C25A C 0.8148(5) 0.3708(4) 0.8952(6) 0.085(2) Uani 0.724(8) 1 d . U . A 1
H25A H 0.7999 0.3921 0.9407 0.102 Uiso 0.724(8) 1 calc R . . A 1
H25B H 0.7702 0.3469 0.8488 0.102 Uiso 0.724(8) 1 calc R . . A 1
C26A C 0.8788(5) 0.3318(4) 0.9481(6) 0.0799(19) Uani 0.724(8) 1 d . U . A 1
H26A H 0.9232 0.3557 0.9948 0.096 Uiso 0.724(8) 1 calc R . . A 1
H26B H 0.8939 0.3109 0.9026 0.096 Uiso 0.724(8) 1 calc R . . A 1
F3A F 1.0589(8) 0.5534(10) 0.8545(12) 0.164(6) Uani 0.51(3) 1 d . U . B 2
Cl2B Cl 0.8921(11) 0.2675(5) 1.0082(7) 0.150(5) Uani 0.276(8) 1 d D U . A 2
Cl1B Cl 0.7991(12) 0.4231(5) 0.8396(10) 0.199(8) Uani 0.276(8) 1 d D U . A 2
C25B C 0.8529(16) 0.3577(9) 0.8819(15) 0.102(6) Uani 0.276(8) 1 d D U . A 2
H25C H 0.8262 0.3235 0.8377 0.122 Uiso 0.276(8) 1 calc R . . A 2
H25D H 0.9034 0.3631 0.8826 0.122 Uiso 0.276(8) 1 calc R . . A 2
C26B C 0.8640(16) 0.3440(9) 0.9804(13) 0.115(6) Uani 0.276(8) 1 d D U . A 2
H26C H 0.8156 0.3512 0.9846 0.138 Uiso 0.276(8) 1 calc R . . A 2
H26D H 0.9041 0.3709 1.0281 0.138 Uiso 0.276(8) 1 calc R . . A 2
C27A C 0.4634(3) 0.5379(9) 0.2008(5) 0.253(10) Uani 0.513(19) 1 d D U . C 1
H27A H 0.4634 0.5019 0.1623 0.304 Uiso 0.513(19) 1 calc R . . C 1
H27B H 0.4625 0.5746 0.1633 0.304 Uiso 0.513(19) 1 calc R . . C 1
F3B F 1.0524(12) 0.5910(12) 0.8498(13) 0.202(7) Uani 0.49(3) 1 d . U . B 1
F2B F 0.9388(9) 0.6248(5) 0.732(2) 0.120(5) Uani 0.49(3) 1 d . U . B 1
C27B C 0.4812(4) 0.5370(13) 0.2844(5) 0.287(13) Uani 0.487(19) 1 d D U . C 2
H27C H 0.4980 0.5734 0.3266 0.345 Uiso 0.487(19) 1 calc R . . C 2
H27D H 0.4983 0.5008 0.3270 0.345 Uiso 0.487(19) 1 calc R . . C 2

loop_
_atom_site_aniso_label
_atom_site_aniso_U_11
_atom_site_aniso_U_22
_atom_site_aniso_U_33
_atom_site_aniso_U_23
_atom_site_aniso_U_13
_atom_site_aniso_U_12
Ir1 0.03001(7) 0.02099(6) 0.02330(6) 0.000 0.01258(5) 0.000
P1 0.0845(10) 0.0317(5) 0.0795(9) 0.000 0.0548(8) 0.000
Cl1A 0.0980(15) 0.0504(9) 0.0854(12) 0.0013(7) 0.0419(11) -0.0062(9)
Cl2A 0.128(2) 0.0688(12) 0.0785(13) 0.0002(9) 0.0521(13) -0.0128(12)
N3 0.0307(10) 0.0262(9) 0.0247(9) -0.0008(7) 0.0132(8) 0.0020(7)
N1 0.0322(10) 0.0234(9) 0.0262(9) -0.0021(7) 0.0129(8) -0.0018(7)
Cl3 0.242(3) 0.1568(19) 0.0694(9) -0.0020(11) 0.0498(13) 0.0641(19)
O2 0.0390(11) 0.0489(13) 0.0607(14) -0.0155(10) 0.0276(10) -0.0140(9)
N2 0.0329(10) 0.0263(10) 0.0309(10) -0.0069(8) 0.0159(8) -0.0017(8)
O1 0.0391(11) 0.0475(12) 0.0539(13) -0.0191(10) 0.0145(10) -0.0118(9)
C19 0.0277(10) 0.0253(10) 0.0278(11) -0.0005(8) 0.0141(9) 0.0005(8)
C1 0.0338(11) 0.0207(10) 0.0251(10) 0.0001(8) 0.0129(9) -0.0004(8)
C7 0.0335(12) 0.0246(10) 0.0261(10) -0.0021(8) 0.0137(9) 0.0002(9)
C8 0.0321(11) 0.0245(10) 0.0282(11) -0.0013(8) 0.0151(9) -0.0007(9)
C6 0.0348(12) 0.0236(10) 0.0282(11) -0.0026(8) 0.0138(9) -0.0019(9)
C13 0.0335(12) 0.0249(10) 0.0276(11) -0.0010(8) 0.0141(9) 0.0009(9)
C20 0.0407(13) 0.0243(11) 0.0368(13) -0.0013(9) 0.0188(11) 0.0027(10)
C23 0.0425(14) 0.0311(12) 0.0263(11) 0.0011(9) 0.0139(10) 0.0050(10)
C21 0.0387(13) 0.0329(13) 0.0349(13) -0.0084(10) 0.0165(11) 0.0028(10)
C12 0.0349(12) 0.0338(12) 0.0356(13) -0.0038(10) 0.0193(11) -0.0005(10)
C9 0.0358(13) 0.0339(12) 0.0377(13) -0.0103(11) 0.0179(11) -0.0022(10)
C5 0.0404(14) 0.0335(13) 0.0360(13) -0.0095(10) 0.0179(11) -0.0015(11)
C11 0.0323(12) 0.0335(13) 0.0377(13) -0.0033(10) 0.0157(11) -0.0047(10)
C2 0.0346(12) 0.0280(11) 0.0329(12) -0.0023(9) 0.0149(10) -0.0022(10)
C22 0.0476(15) 0.0375(14) 0.0262(11) -0.0030(10) 0.0138(11) 0.0048(12)
C3 0.0357(13) 0.0282(12) 0.0354(13) -0.0035(10) 0.0107(11) -0.0041(10)
C10 0.0367(13) 0.0341(13) 0.0420(14) -0.0142(11) 0.0161(11) -0.0063(11)
C4 0.0421(14) 0.0349(13) 0.0339(13) -0.0105(11) 0.0120(11) -0.0032(11)
F1 0.144(3) 0.0632(17) 0.249(5) 0.028(2) 0.148(3) 0.0125(18)
C14 0.0405(14) 0.0311(12) 0.0444(15) -0.0122(11) 0.0221(12) -0.0008(10)
C24 0.065(2) 0.0392(15) 0.0423(16) -0.0154(13) 0.0215(15) 0.0023(14)
C18 0.057(2) 0.075(3) 0.091(3) -0.028(2) 0.052(2) -0.026(2)
C17 0.0411(17) 0.066(2) 0.070(2) -0.0223(19) 0.0222(17) -0.0153(16)
C15 0.106(3) 0.054(2) 0.069(2) -0.0186(18) 0.065(3) -0.010(2)
C16 0.0507(19) 0.0433(18) 0.077(3) -0.0153(17) 0.0144(18) 0.0126(15)
F2A 0.185(12) 0.071(6) 0.234(16) -0.055(9) 0.157(12) -0.002(6)
C25A 0.077(4) 0.094(5) 0.095(5) 0.011(4) 0.047(4) 0.002(4)
C26A 0.091(5) 0.076(4) 0.083(5) -0.004(3) 0.049(4) 0.001(3)
F3A 0.198(8) 0.134(11) 0.117(8) 0.058(8) 0.034(6) 0.027(7)
Cl2B 0.256(16) 0.106(5) 0.081(4) -0.017(4) 0.070(7) -0.060(7)
Cl1B 0.220(15) 0.109(6) 0.184(9) -0.027(6) 0.020(10) 0.059(8)
C25B 0.117(14) 0.102(12) 0.104(11) 0.010(9) 0.067(12) 0.011(10)
C26B 0.131(14) 0.152(12) 0.088(10) -0.036(8) 0.073(11) 0.024(12)
C27A 0.380(19) 0.32(2) 0.162(14) -0.173(15) 0.208(17) -0.262(19)
F3B 0.254(12) 0.155(15) 0.100(9) -0.055(10) -0.006(8) -0.014(10)
F2B 0.132(8) 0.044(4) 0.223(15) 0.004(7) 0.113(10) 0.028(4)
C27B 0.250(11) 0.42(3) 0.140(19) -0.03(2) 0.040(17) -0.257(17)

loop_
_atom_type_symbol
_atom_type_description
_atom_type_scat_dispersion_real
_atom_type_scat_dispersion_imag
_atom_type_scat_source
C C 0.0033 0.0016 'International Tables Vol C Tables 4.2.6.8 and 6.1.1.4'
H H 0.0000 0.0000 'International Tables Vol C Tables 4.2.6.8 and 6.1.1.4'
Cl Cl 0.1484 0.1585 'International Tables Vol C Tables 4.2.6.8 and 6.1.1.4'
F F 0.0171 0.0103 'International Tables Vol C Tables 4.2.6.8 and 6.1.1.4'
Ir Ir -1.4442 7.9887 'International Tables Vol C Tables 4.2.6.8 and 6.1.1.4'
N N 0.0061 0.0033 'International Tables Vol C Tables 4.2.6.8 and 6.1.1.4'
O O 0.0106 0.0060 'International Tables Vol C Tables 4.2.6.8 and 6.1.1.4'
P P 0.1023 0.0942 'International Tables Vol C Tables 4.2.6.8 and 6.1.1.4'

loop_
_geom_angle_atom_site_label_1
_geom_angle_atom_site_label_2
_geom_angle_atom_site_label_3
_geom_angle
_geom_angle_site_symmetry_1
_geom_angle_site_symmetry_3
_geom_angle_publ_flag
N3 Ir1 N3 77.47(11) 2_656 . ?
N1 Ir1 N3 99.35(8) 2_656 2_656 ?
N1 Ir1 N3 99.35(8) . . ?
N1 Ir1 N3 87.41(8) 2_656 . ?
N1 Ir1 N3 87.41(8) . 2_656 ?
N1 Ir1 N1 171.38(11) . 2_656 ?
C1 Ir1 N3 96.19(9) . 2_656 ?
C1 Ir1 N3 173.61(8) . . ?
C1 Ir1 N3 96.20(9) 2_656 . ?
C1 Ir1 N3 173.61(8) 2_656 2_656 ?
C1 Ir1 N1 79.30(9) . . ?
C1 Ir1 N1 94.56(9) 2_656 . ?
C1 Ir1 N1 79.30(9) 2_656 2_656 ?
C1 Ir1 N1 94.56(9) . 2_656 ?
C1 Ir1 C1 90.15(13) . 2_656 ?
F1 P1 F1 90.3(2) 2_756 . ?
F1 P1 F2A 86.5(6) 2_756 2_756 ?
F1 P1 F2A 86.5(6) . . ?
F1 P1 F2A 164.9(12) . 2_756 ?
F1 P1 F2A 164.9(12) 2_756 . ?
F1 P1 F3A 75.1(9) . 2_756 ?
F1 P1 F3A 79.5(7) 2_756 2_756 ?
F1 P1 F3A 79.5(7) . . ?
F1 P1 F3A 75.1(9) 2_756 . ?
F2A P1 F2A 100.2(14) 2_756 . ?
F3A P1 F2A 113.7(14) . 2_756 ?
F3A P1 F2A 113.7(14) 2_756 . ?
F3A P1 F2A 89.8(8) . . ?
F3A P1 F2A 89.8(8) 2_756 2_756 ?
F3A P1 F3A 143.8(18) 2_756 . ?
F3B P1 F1 99.7(12) 2_756 2_756 ?
F3B P1 F1 99.4(10) . 2_756 ?
F3B P1 F1 99.4(10) 2_756 . ?
F3B P1 F1 99.7(12) . . ?
F3B P1 F3B 153(2) . 2_756 ?
F3B P1 F2B 61.9(19) 2_756 . ?
F3B P1 F2B 98.0(8) . . ?
F3B P1 F2B 61.9(19) . 2_756 ?
F3B P1 F2B 98.0(8) 2_756 2_756 ?
F2B P1 F1 161.7(10) 2_756 . ?
F2B P1 F1 92.4(5) . . ?
F2B P1 F1 161.7(10) . 2_756 ?
F2B P1 F1 92.4(5) 2_756 2_756 ?
F2B P1 F2B 90.7(11) 2_756 . ?
C19 N3 Ir1 115.98(14) . . ?
C23 N3 Ir1 126.41(17) . . ?
C23 N3 C19 117.5(2) . . ?
C7 N1 Ir1 115.83(17) . . ?
C7 N1 C8 106.9(2) . . ?
C8 N1 Ir1 137.15(16) . . ?
C11 O2 C18 118.0(3) . . ?
C7 N2 C13 107.3(2) . . ?
C7 N2 C14 125.2(2) . . ?
C13 N2 C14 126.1(2) . . ?
C3 O1 C17 118.7(2) . . ?
N3 C19 C19 115.24(11) . 2_656 ?
N3 C19 C20 121.02(18) . . ?
C20 C19 C19 123.74(13) . 2_656 ?
C6 C1 Ir1 115.62(17) . . ?
C2 C1 Ir1 125.89(19) . . ?
C2 C1 C6 118.3(2) . . ?
N1 C7 N2 111.1(2) . . ?
N1 C7 C6 116.4(2) . . ?
N2 C7 C6 132.4(2) . . ?
N1 C8 C13 108.6(2) . . ?
N1 C8 C9 131.1(2) . . ?
C9 C8 C13 120.3(2) . . ?
C1 C6 C7 112.4(2) . . ?
C5 C6 C1 120.2(2) . . ?
C5 C6 C7 127.0(2) . . ?
N2 C13 C8 106.0(2) . . ?
N2 C13 C12 131.8(2) . . ?
C12 C13 C8 122.2(2) . . ?
C19 C20 H20 119.9 . . ?
C21 C20 C19 120.3(2) . . ?
C21 C20 H20 119.9 . . ?
N3 C23 H23 118.5 . . ?
N3 C23 C22 123.0(2) . . ?
C22 C23 H23 118.5 . . ?
C20 C21 C22 118.2(2) . . ?
C20 C21 C24 120.3(3) . . ?
C22 C21 C24 121.5(3) . . ?
C13 C12 H12 121.9 . . ?
C11 C12 C13 116.2(2) . . ?
C11 C12 H12 121.9 . . ?
C8 C9 H9 121.0 . . ?
C10 C9 C8 118.0(2) . . ?
C10 C9 H9 121.0 . . ?
C6 C5 H5 119.8 . . ?
C4 C5 C6 120.3(3) . . ?
C4 C5 H5 119.8 . . ?
O2 C11 C12 124.2(3) . . ?
O2 C11 C10 113.8(2) . . ?
C12 C11 C10 122.0(2) . . ?
C1 C2 H2 120.0 . . ?
C3 C2 C1 120.1(2) . . ?
C3 C2 H2 120.0 . . ?
C23 C22 H22 120.0 . . ?
C21 C22 C23 120.0(2) . . ?
C21 C22 H22 120.0 . . ?
O1 C3 C2 124.3(3) . . ?
O1 C3 C4 114.5(2) . . ?
C4 C3 C2 121.2(2) . . ?
C9 C10 C11 121.2(2) . . ?
C9 C10 H10 119.4 . . ?
C11 C10 H10 119.4 . . ?
C5 C4 C3 119.7(2) . . ?
C5 C4 H4 120.2 . . ?
C3 C4 H4 120.2 . . ?
N2 C14 H14 106.8 . . ?
N2 C14 C15 111.5(3) . . ?
N2 C14 C16 110.7(2) . . ?
C15 C14 H14 106.8 . . ?
C15 C14 C16 113.8(3) . . ?
C16 C14 H14 106.8 . . ?
C21 C24 H24A 109.5 . . ?
C21 C24 H24B 109.5 . . ?
C21 C24 H24C 109.5 . . ?
H24A C24 H24B 109.5 . . ?
H24A C24 H24C 109.5 . . ?
H24B C24 H24C 109.5 . . ?
O2 C18 H18A 109.5 . . ?
O2 C18 H18B 109.5 . . ?
O2 C18 H18C 109.5 . . ?
H18A C18 H18B 109.5 . . ?
H18A C18 H18C 109.5 . . ?
H18B C18 H18C 109.5 . . ?
O1 C17 H17A 109.5 . . ?
O1 C17 H17B 109.5 . . ?
O1 C17 H17C 109.5 . . ?
H17A C17 H17B 109.5 . . ?
H17A C17 H17C 109.5 . . ?
H17B C17 H17C 109.5 . . ?
C14 C15 H15A 109.5 . . ?
C14 C15 H15B 109.5 . . ?
C14 C15 H15C 109.5 . . ?
H15A C15 H15B 109.5 . . ?
H15A C15 H15C 109.5 . . ?
H15B C15 H15C 109.5 . . ?
C14 C16 H16A 109.5 . . ?
C14 C16 H16B 109.5 . . ?
C14 C16 H16C 109.5 . . ?
H16A C16 H16B 109.5 . . ?
H16A C16 H16C 109.5 . . ?
H16B C16 H16C 109.5 . . ?
Cl1A C25A H25A 110.2 . . ?
Cl1A C25A H25B 110.2 . . ?
H25A C25A H25B 108.5 . . ?
C26A C25A Cl1A 107.4(6) . . ?
C26A C25A H25A 110.2 . . ?
C26A C25A H25B 110.2 . . ?
Cl2A C26A H26A 110.1 . . ?
Cl2A C26A H26B 110.1 . . ?
C25A C26A Cl2A 108.0(6) . . ?
C25A C26A H26A 110.1 . . ?
C25A C26A H26B 110.1 . . ?
H26A C26A H26B 108.4 . . ?
Cl1B C25B H25C 109.7 . . ?
Cl1B C25B H25D 109.7 . . ?
H25C C25B H25D 108.2 . . ?
C26B C25B Cl1B 109.9(14) . . ?
C26B C25B H25C 109.7 . . ?
C26B C25B H25D 109.7 . . ?
Cl2B C26B H26C 109.8 . . ?
Cl2B C26B H26D 109.8 . . ?
C25B C26B Cl2B 109.4(12) . . ?
C25B C26B H26C 109.8 . . ?
C25B C26B H26D 109.8 . . ?
H26C C26B H26D 108.2 . . ?
Cl3 C27A H27A 109.7 . . ?
Cl3 C27A H27B 109.7 . . ?
C27A C27A Cl3 110.0(8) 2_655 . ?
C27A C27A H27A 109.7 2_655 . ?
C27A C27A H27B 109.7 2_655 . ?
H27A C27A H27B 108.2 . . ?
P1 F3B F2B 62.2(13) . 2_756 ?
F3B F2B P1 55.9(8) 2_756 . ?
Cl3 C27B H27C 109.4 . . ?
Cl3 C27B H27D 109.4 . . ?
C27B C27B Cl3 111.1(7) 2_655 . ?
C27B C27B H27C 109.4 2_655 . ?
C27B C27B H27D 109.4 2_655 . ?
H27C C27B H27D 108.0 . . ?

loop_
_geom_bond_atom_site_label_1
_geom_bond_atom_site_label_2
_geom_bond_distance
_geom_bond_site_symmetry_2
_geom_bond_publ_flag
Ir1 N3 2.126(2) . ?
Ir1 N3 2.126(2) 2_656 ?
Ir1 N1 2.037(2) 2_656 ?
Ir1 N1 2.037(2) . ?
Ir1 C1 2.024(2) 2_656 ?
Ir1 C1 2.024(2) . ?
P1 F1 1.565(3) 2_756 ?
P1 F1 1.565(3) . ?
P1 F2A 1.586(10) . ?
P1 F2A 1.586(10) 2_756 ?
P1 F3A 1.570(11) 2_756 ?
P1 F3A 1.570(11) . ?
P1 F3B 1.447(13) 2_756 ?
P1 F3B 1.447(13) . ?
P1 F2B 1.546(9) 2_756 ?
P1 F2B 1.546(9) . ?
Cl1A C25A 1.819(8) . ?
Cl2A C26A 1.798(8) . ?
N3 C19 1.374(3) . ?
N3 C23 1.330(3) . ?
N1 C7 1.335(3) . ?
N1 C8 1.383(3) . ?
Cl3 C27A 1.722(8) . ?
Cl3 C27B 1.709(7) . ?
O2 C11 1.368(3) . ?
O2 C18 1.409(4) . ?
N2 C7 1.362(3) . ?
N2 C13 1.392(3) . ?
N2 C14 1.487(3) . ?
O1 C3 1.368(3) . ?
O1 C17 1.415(4) . ?
C19 C19 1.488(3) 2_656 ?
C19 C20 1.400(3) . ?
C1 C6 1.412(3) . ?
C1 C2 1.398(3) . ?
C7 C6 1.453(3) . ?
C8 C13 1.399(3) . ?
C8 C9 1.396(3) . ?
C6 C5 1.402(3) . ?
C13 C12 1.395(4) . ?
C20 H20 0.9500 . ?
C20 C21 1.360(4) . ?
C23 H23 0.9500 . ?
C23 C22 1.379(4) . ?
C21 C22 1.378(4) . ?
C21 C24 1.499(4) . ?
C12 H12 0.9500 . ?
C12 C11 1.385(4) . ?
C9 H9 0.9500 . ?
C9 C10 1.372(4) . ?
C5 H5 0.9500 . ?
C5 C4 1.375(4) . ?
C11 C10 1.402(4) . ?
C2 H2 0.9500 . ?
C2 C3 1.393(4) . ?
C22 H22 0.9500 . ?
C3 C4 1.381(4) . ?
C10 H10 0.9500 . ?
C4 H4 0.9500 . ?
C14 H14 1.0000 . ?
C14 C15 1.502(5) . ?
C14 C16 1.514(5) . ?
C24 H24A 0.9800 . ?
C24 H24B 0.9800 . ?
C24 H24C 0.9800 . ?
C18 H18A 0.9800 . ?
C18 H18B 0.9800 . ?
C18 H18C 0.9800 . ?
C17 H17A 0.9800 . ?
C17 H17B 0.9800 . ?
C17 H17C 0.9800 . ?
C15 H15A 0.9800 . ?
C15 H15B 0.9800 . ?
C15 H15C 0.9800 . ?
C16 H16A 0.9800 . ?
C16 H16B 0.9800 . ?
C16 H16C 0.9800 . ?
C25A H25A 0.9900 . ?
C25A H25B 0.9900 . ?
C25A C26A 1.429(11) . ?
C26A H26A 0.9900 . ?
C26A H26B 0.9900 . ?
Cl2B C26B 1.765(16) . ?
Cl1B C25B 1.728(16) . ?
C25B H25C 0.9900 . ?
C25B H25D 0.9900 . ?
C25B C26B 1.463(17) . ?
C26B H26C 0.9900 . ?
C26B H26D 0.9900 . ?
C27A C27A 1.538(9) 2_655 ?
C27A H27A 0.9900 . ?
C27A H27B 0.9900 . ?
F3B F2B 1.54(5) 2_756 ?
F2B F3B 1.54(5) 2_756 ?
C27B C27B 1.540(10) 2_655 ?
C27B H27C 0.9900 . ?
C27B H27D 0.9900 . ?

loop_
_geom_hbond_atom_site_label_D
_geom_hbond_atom_site_label_H
_geom_hbond_atom_site_label_A
_geom_hbond_distance_DH
_geom_hbond_distance_HA
_geom_hbond_distance_DA
_geom_hbond_angle_DHA
_geom_hbond_site_symmetry_A
C20 H20 F1 0.95 2.49 3.378(4) 156.3 3_455
C9 H9 N3 0.95 2.63 3.369(4) 135.0 .
C18 H18B F2A 0.98 2.39 3.358(17) 169.1 .
C18 H18B F2B 0.98 2.49 3.362(15) 148.6 .
